data_1570696
loop_
_publ_author_name
'Chen, Zunsheng'
'Nie, Biao'
'Li, Xiaoning'
'Liu, Teng'
'Li, Chunsheng'
'Huang, Jiuzhong'

_publ_section_title
;
 Ligand-controlled regiodivergent Ni-catalyzed
 <i>trans</i>-hydroboration/carboboration of internal alkynes with
 B<sub>2</sub>pin<sub>2</sub>.
;
_journal_issue 6
_journal_name_full 'Chemical science'
_journal_page_first 2236
_journal_page_last 2242
_journal_paper_doi 10.1039/d3sc04184k
_journal_volume 15
_journal_year 2024
_chemical_formula_moiety 'C22 H24 B N O2'
_chemical_formula_sum 'C22 H24 B N O2'
_chemical_formula_weight 345.23
_space_group_crystal_system triclinic
_space_group_IT_number 2
_space_group_name_Hall '-P 1'
_space_group_name_H-M_alt 'P -1'
_atom_sites_solution_hydrogens geom
_atom_sites_solution_primary dual
_audit_block_doi 10.5517/ccdc.csd.cc2hmdsb
_audit_creation_date 2023-11-30
_audit_creation_method
;
Olex2 1.5-beta
(compiled 2022.04.07 svn.rca3783a0 for OlexSys, GUI svn.r6439)
;
_audit_update_record
;
2023-12-07 deposited with the CCDC.	2024-01-04 downloaded from the CCDC.
;
_cell_angle_alpha 79.933(2)
_cell_angle_beta 89.723(2)
_cell_angle_gamma 76.120(2)
_cell_formula_units_Z 2
_cell_length_a 10.1597(2)
_cell_length_b 10.2937(2)
_cell_length_c 11.2498(3)
_cell_measurement_reflns_used 10955
_cell_measurement_temperature 150.00(10)
_cell_measurement_theta_max 76.4480
_cell_measurement_theta_min 3.9780
_cell_volume 1123.73(4)
_computing_cell_refinement 'CrysAlisPro 1.171.42.73a (Rigaku OD, 2022)'
_computing_data_collection 'CrysAlisPro 1.171.42.73a (Rigaku OD, 2022)'
_computing_data_reduction 'CrysAlisPro 1.171.42.73a (Rigaku OD, 2022)'
_computing_molecular_graphics 'Olex2 1.5-beta (Dolomanov et al., 2009)'
_computing_publication_material 'Olex2 1.5-beta (Dolomanov et al., 2009)'
_computing_structure_refinement 'SHELXL 2018/3 (Sheldrick, 2015)'
_computing_structure_solution 'SHELXT 2018/2 (Sheldrick, 2018)'
_diffrn_ambient_environment N~2~
_diffrn_ambient_temperature 150.00(10)
_diffrn_detector 'Hybrid Pixel Array Detector'
_diffrn_detector_area_resol_mean 10.0000
_diffrn_detector_type HyPix
_diffrn_measured_fraction_theta_full 0.994
_diffrn_measured_fraction_theta_max 0.958
_diffrn_measurement_details
;
List of Runs (angles in degrees, time in seconds):

  # Type    Start    End  Width  t~exp~   \w     \q     \k     \f   Frames
#--------------------------------------------------------------------------
  1  \w    -70.00  17.00   0.50    0.20    --  -48.13  87.00 -38.00  174
  2  \w   -105.00 -80.00   0.50    0.40    -- -104.00  87.00 -38.00   50
  3  \w    -41.00 -15.00   0.50    0.20    --  -48.13 125.00  60.00   52
  4  \w    -64.00 -32.00   0.50    0.40    -- -104.00  57.00 150.00   64
  5  \w    -57.00 -32.00   0.50    0.40    -- -104.00  57.00 120.00   50
  6  \w    -86.00 -60.00   0.50    0.40    -- -104.00  77.00  90.00   52
  7  \w    -61.00 -32.00   0.50    0.40    -- -104.00  57.00-120.00   58
  8  \w    -59.00 -32.00   0.50    0.40    -- -104.00  57.00-180.00   54
  9  \w    -37.00  18.00   0.50    0.20    --  -48.13  38.00 -90.00  110
 10  \w    -40.00  12.00   0.50    0.20    --  -48.13  38.00-150.00  104
 11  \w    144.00 173.00   0.50    0.40    --  104.75  38.00  90.00   58
 12  \w     86.00 154.00   0.50    0.40    --  104.75  87.00 -38.00  136
 13  \w     93.00 135.00   0.50    0.40    --  104.75  57.00 -90.00   84
 14  \w    148.00 173.00   0.50    0.40    --  104.75  57.00 -90.00   50
 15  \w     94.00 177.00   0.50    0.40    --  104.75  38.00-120.00  166
 16  \w     21.00  55.00   0.50    0.20    --   48.13-125.00 120.00   68
 17  \w     37.00  63.00   0.50    0.40    --  104.75 -99.00  30.00   52
 18  \w     38.00 111.00   0.50    0.40    --  104.75-125.00   0.00  146
 19  \w     44.00 106.00   0.50    0.40    --  104.75 -99.00  60.00  124
 20  \w     47.00 102.00   0.50    0.40    --  104.75 -99.00 120.00  110
 21  \w     73.00 106.00   0.50    0.40    --  104.75 -99.00 -30.00   66
 22  \w     51.00 100.00   0.50    0.40    --  104.75 -99.00 -60.00   98
 23  \w     67.00  98.00   0.50    0.40    --  104.75 -99.00-120.00   62
 24  \w     36.00 100.00   0.50    0.40    --  104.75-125.00-150.00  128
 25  \w     48.00 108.00   0.50    0.40    --  104.75-107.00-141.20  120
 26  \w     58.00  84.00   0.50    0.40    --  104.75 -87.00-155.00   52
 27  \w      1.00  56.00   0.50    0.20    --   48.13 -87.00-155.00  110
 28  \w     66.00 100.00   0.50    0.40    --  104.75 -99.00  30.00   68
 29  \w     42.00  68.00   0.50    0.40    --  104.75 -77.00  90.00   52
 30  \w     71.00  96.00   0.50    0.40    --  104.75 -77.00  90.00   50
 31  \w     36.00  64.00   0.50    0.40    --  104.75 -57.00   0.00   56
 32  \w     42.00  68.00   0.50    0.40    --  104.75 -57.00 -30.00   52
 33  \w     37.00  66.00   0.50    0.40    --  104.75 -57.00-120.00   58
 34  \w     42.00  67.00   0.50    0.40    --  104.75 -57.00-150.00   50
 35  \w    -23.00  28.00   0.50    0.20    --   48.13 -19.00 -60.00  102
 36  \w    -17.00  45.00   0.50    0.20    --   48.13 -38.00  30.00  124
 37  \w   -168.00-134.00   0.50    0.40    -- -104.00 -19.00 -30.00   68
 38  \w   -171.00 -97.00   0.50    0.40    -- -104.00 -38.00  60.00  148
 39  \w   -124.00 -94.00   0.50    0.40    -- -104.00 -19.00 -30.00   60
 40  \w   -157.00-117.00   0.50    0.40    -- -104.00 -87.00-155.00   80
;
_diffrn_measurement_device 'four-circle diffractometer'
_diffrn_measurement_device_type 'XtaLAB Synergy R, DW system, HyPix'
_diffrn_measurement_method '\w scans'
_diffrn_orient_matrix_type 'CrysAlisPro convention (1999,Acta A55,543-557)'
_diffrn_orient_matrix_UB_11 0.0757286000
_diffrn_orient_matrix_UB_12 0.1144938000
_diffrn_orient_matrix_UB_13 -0.0154026000
_diffrn_orient_matrix_UB_21 0.0486089000
_diffrn_orient_matrix_UB_22 -0.0341531000
_diffrn_orient_matrix_UB_23 -0.1233381000
_diffrn_orient_matrix_UB_31 -0.1278119000
_diffrn_orient_matrix_UB_32 0.1013722000
_diffrn_orient_matrix_UB_33 -0.0626400000
_diffrn_radiation_monochromator mirror
_diffrn_radiation_probe x-ray
_diffrn_radiation_type 'Cu K\a'
_diffrn_radiation_wavelength 1.54184
_diffrn_reflns_av_R_equivalents 0.0166
_diffrn_reflns_av_unetI/netI 0.0139
_diffrn_reflns_Laue_measured_fraction_full 0.994
_diffrn_reflns_Laue_measured_fraction_max 0.958
_diffrn_reflns_limit_h_max 12
_diffrn_reflns_limit_h_min -12
_diffrn_reflns_limit_k_max 12
_diffrn_reflns_limit_k_min -12
_diffrn_reflns_limit_l_max 14
_diffrn_reflns_limit_l_min -14
_diffrn_reflns_number 13108
_diffrn_reflns_point_group_measured_fraction_full 0.994
_diffrn_reflns_point_group_measured_fraction_max 0.958
_diffrn_reflns_theta_full 67.684
_diffrn_reflns_theta_max 76.549
_diffrn_reflns_theta_min 3.994
_diffrn_source 'Rotating-anode X-ray tube'
_diffrn_source_type 'Rigaku (Cu) X-ray Source'
_exptl_absorpt_coefficient_mu 0.501
_exptl_absorpt_correction_T_max 1.00000
_exptl_absorpt_correction_T_min 0.79285
_exptl_absorpt_correction_type multi-scan
_exptl_absorpt_process_details
;
CrysAlisPro 1.171.42.73a (Rigaku Oxford Diffraction, 2022)
Empirical absorption correction using spherical harmonics,
implemented in SCALE3 ABSPACK scaling algorithm.
;
_exptl_crystal_colour 'light colourless'
_exptl_crystal_density_diffrn 1.020
_exptl_crystal_description block
_exptl_crystal_F_000 368
_exptl_crystal_size_max 0.15
_exptl_crystal_size_mid 0.13
_exptl_crystal_size_min 0.11
_refine_diff_density_max 0.662
_refine_diff_density_min -0.557
_refine_diff_density_rms 0.046
_refine_ls_extinction_method none
_refine_ls_goodness_of_fit_ref 1.065
_refine_ls_hydrogen_treatment constr
_refine_ls_matrix_type full
_refine_ls_number_parameters 239
_refine_ls_number_reflns 4524
_refine_ls_number_restraints 0
_refine_ls_restrained_S_all 1.065
_refine_ls_R_factor_all 0.0665
_refine_ls_R_factor_gt 0.0649
_refine_ls_shift/su_max 0.000
_refine_ls_shift/su_mean 0.000
_refine_ls_structure_factor_coef Fsqd
_refine_ls_weighting_details 'w=1/[\s^2^(Fo^2^)+(0.0691P)^2^+0.7494P] where P=(Fo^2^+2Fc^2^)/3'
_refine_ls_weighting_scheme calc
_refine_ls_wR_factor_gt 0.1629
_refine_ls_wR_factor_ref 0.1641
_reflns_Friedel_coverage 0.000
_reflns_number_gt 4316
_reflns_number_total 4524
_reflns_threshold_expression 'I > 2\s(I)'
_cod_data_source_file d3sc04184k2.cif
_cod_data_source_block h-385-1
_cod_depositor_comments 'Adding full bibliography for 1570693--1570697.cif.'
_cod_database_code 1570696
_shelx_shelxl_version_number 2018/3
_shelx_space_group_comment
;
The symmetry employed for this shelxl refinement is uniquely defined
by the following loop, which should always be used as a source of
symmetry information in preference to the above space-group names.
They are only intended as comments.
;
_shelx_estimated_absorpt_t_max 0.947
_shelx_estimated_absorpt_t_min 0.929
_olex2_refinement_description
;
1. Fixed Uiso
 At 1.2 times of:
  All C(H) groups, All C(H,H) groups
 At 1.5 times of:
  All C(H,H,H) groups
2.a Secondary CH2 refined with riding coordinates:
 C1(H1A,H1B)
2.b Aromatic/amide H refined with riding coordinates:
 C2(H2), C3(H3), C4(H4), C5(H5), C6(H6), C7(H7), C17(H17), C18(H18), C19(H19),
 C21(H21)
2.c Idealised Me refined as rotating group:
 C10(H10A,H10B,H10C), C12(H12A,H12B,H12C), C14(H14A,H14B,H14C), C15(H15A,H15B,
 H15C)
;
_smtbx_masks_void_probe_radius 1.2
_smtbx_masks_void_truncation_radius 1.2
_olex2_submission_special_instructions 'No special instructions were received'
_oxdiff_exptl_absorpt_empirical_details
;
Empirical correction (ABSPACK) includes:
- Absorption correction using spherical harmonics
- Frame scaling
;
_oxdiff_exptl_absorpt_empirical_full_max 1.273
_oxdiff_exptl_absorpt_empirical_full_min 0.749

loop_
_space_group_symop_operation_xyz
'x, y, z'
'-x, -y, -z'

loop_
_atom_site_label
_atom_site_type_symbol
_atom_site_fract_x
_atom_site_fract_y
_atom_site_fract_z
_atom_site_U_iso_or_equiv
_atom_site_adp_type
_atom_site_occupancy
_atom_site_site_symmetry_order
_atom_site_calc_flag
_atom_site_refinement_flags_posn
_atom_site_refinement_flags_adp
_atom_site_refinement_flags_occupancy
_atom_site_disorder_assembly
_atom_site_disorder_group
O1 O 0.86581(18) 0.63224(13) 0.87701(13) 0.0598(5) Uani 1 1 d . . . . .
O2 O 0.75029(14) 0.83457(12) 0.77302(11) 0.0435(3) Uani 1 1 d . . . . .
N1 N 0.8153(2) 0.9993(2) 0.20590(19) 0.0636(6) Uani 1 1 d . . . . .
C1 C 0.60203(19) 1.03288(18) 0.33623(17) 0.0400(4) Uani 1 1 d . . . . .
H1A H 0.519547 1.074813 0.283677 0.048 Uiso 1 1 calc R U . . .
H1B H 0.609704 1.095319 0.392109 0.048 Uiso 1 1 calc R U . . .
C2 C 0.83282(18) 0.45656(18) 0.45433(17) 0.0369(4) Uani 1 1 d . . . . .
H2 H 0.804339 0.551375 0.423795 0.044 Uiso 1 1 calc R U . . .
C3 C 0.8456(2) 0.3649(2) 0.37573(18) 0.0435(4) Uani 1 1 d . . . . .
H3 H 0.825984 0.397348 0.291802 0.052 Uiso 1 1 calc R U . . .
C4 C 0.8868(2) 0.2265(2) 0.4186(2) 0.0465(5) Uani 1 1 d . . . . .
H4 H 0.893803 0.163983 0.364563 0.056 Uiso 1 1 calc R U . . .
C5 C 0.9177(2) 0.1796(2) 0.5401(2) 0.0495(5) Uani 1 1 d . . . . .
H5 H 0.946521 0.084647 0.569861 0.059 Uiso 1 1 calc R U . . .
C6 C 0.90659(19) 0.27126(18) 0.61894(19) 0.0422(4) Uani 1 1 d . . . . .
H6 H 0.930216 0.238222 0.702214 0.051 Uiso 1 1 calc R U . . .
C7 C 0.85212(17) 0.50158(17) 0.66720(16) 0.0339(4) Uani 1 1 d . . . . .
H7 H 0.908102 0.463503 0.738162 0.041 Uiso 1 1 calc R U . . .
C8 C 0.77773(16) 0.62916(16) 0.66507(15) 0.0305(3) Uani 1 1 d . . . . .
C10 C 0.6468(2) 0.9004(3) 0.9492(2) 0.0678(8) Uani 1 1 d . . . . .
H10A H 0.587541 0.980841 0.899793 0.102 Uiso 1 1 calc R U . . .
H10B H 0.661876 0.919764 1.029634 0.102 Uiso 1 1 calc R U . . .
H10C H 0.603716 0.823866 0.956854 0.102 Uiso 1 1 calc R U . . .
C11 C 0.78153(17) 0.86435(17) 0.88961(15) 0.0332(4) Uani 1 1 d . . . . .
C12 C 0.8434(3) 0.9842(2) 0.8719(3) 0.0705(8) Uani 1 1 d . . . . .
H12A H 0.919868 0.968603 0.818408 0.106 Uiso 1 1 calc R U . . .
H12B H 0.875630 0.996458 0.950151 0.106 Uiso 1 1 calc R U . . .
H12C H 0.775155 1.066064 0.835373 0.106 Uiso 1 1 calc R U . . .
C13 C 0.87882(17) 0.72764(16) 0.95431(15) 0.0331(4) Uani 1 1 d . . . . .
C14 C 0.8409(3) 0.6738(2) 1.0795(2) 0.0666(7) Uani 1 1 d . . . . .
H14A H 0.750314 0.656651 1.076162 0.100 Uiso 1 1 calc R U . . .
H14B H 0.840784 0.740821 1.131603 0.100 Uiso 1 1 calc R U . . .
H14C H 0.906986 0.588759 1.112381 0.100 Uiso 1 1 calc R U . . .
C15 C 1.0264(2) 0.7302(2) 0.9564(3) 0.0728(8) Uani 1 1 d . . . . .
H15A H 1.082212 0.637663 0.982782 0.109 Uiso 1 1 calc R U . . .
H15B H 1.041879 0.788304 1.012631 0.109 Uiso 1 1 calc R U . . .
H15C H 1.051241 0.766321 0.875203 0.109 Uiso 1 1 calc R U . . .
C16 C 0.67463(15) 0.70366(15) 0.56725(14) 0.0281(3) Uani 1 1 d . . . . .
C17 C 0.56295(17) 0.65323(16) 0.54433(16) 0.0326(4) Uani 1 1 d . . . . .
H17 H 0.553634 0.569497 0.590353 0.039 Uiso 1 1 calc R U . . .
C18 C 0.46584(17) 0.72394(18) 0.45536(17) 0.0373(4) Uani 1 1 d . . . . .
H18 H 0.390340 0.688666 0.440840 0.045 Uiso 1 1 calc R U . . .
C19 C 0.47839(17) 0.84607(18) 0.38735(16) 0.0370(4) Uani 1 1 d . . . . .
H19 H 0.411775 0.894118 0.326079 0.044 Uiso 1 1 calc R U . . .
C20 C 0.58828(16) 0.89817(16) 0.40875(15) 0.0319(4) Uani 1 1 d . . . . .
C21 C 0.68510(16) 0.82746(16) 0.49928(15) 0.0299(3) Uani 1 1 d . . . . .
H21 H 0.759287 0.864135 0.514902 0.036 Uiso 1 1 calc R U . . .
C22 C 0.7206(2) 1.01509(18) 0.26196(16) 0.0398(4) Uani 1 1 d . . . . .
C23 C 0.86136(16) 0.41091(17) 0.57790(16) 0.0328(4) Uani 1 1 d . . . . .
B1 B 0.79919(19) 0.70039(18) 0.77246(17) 0.0305(4) Uani 1 1 d . . . . .

loop_
_atom_site_aniso_label
_atom_site_aniso_U_11
_atom_site_aniso_U_22
_atom_site_aniso_U_33
_atom_site_aniso_U_23
_atom_site_aniso_U_13
_atom_site_aniso_U_12
O1 0.0901(12) 0.0293(7) 0.0492(8) -0.0149(6) -0.0364(8) 0.0128(7)
O2 0.0556(8) 0.0308(6) 0.0366(7) -0.0125(5) -0.0166(6) 0.0088(6)
N1 0.0795(14) 0.0632(12) 0.0592(12) -0.0217(10) 0.0265(11) -0.0312(11)
C1 0.0391(9) 0.0327(9) 0.0429(10) 0.0004(7) -0.0032(8) -0.0032(7)
C2 0.0345(9) 0.0329(9) 0.0435(10) -0.0109(7) 0.0015(7) -0.0052(7)
C3 0.0422(10) 0.0476(11) 0.0426(10) -0.0162(8) 0.0042(8) -0.0088(8)
C4 0.0420(10) 0.0429(10) 0.0595(12) -0.0276(9) 0.0018(9) -0.0068(8)
C5 0.0498(11) 0.0302(9) 0.0662(13) -0.0180(9) -0.0108(10) 0.0019(8)
C6 0.0410(10) 0.0310(9) 0.0512(11) -0.0123(8) -0.0144(8) 0.0018(7)
C7 0.0332(8) 0.0283(8) 0.0387(9) -0.0070(7) -0.0105(7) -0.0035(6)
C8 0.0290(8) 0.0270(8) 0.0353(8) -0.0056(6) -0.0052(6) -0.0059(6)
C10 0.0547(13) 0.0790(17) 0.0462(12) -0.0060(11) 0.0043(10) 0.0252(12)
C11 0.0359(9) 0.0293(8) 0.0322(8) -0.0086(6) -0.0055(7) -0.0013(7)
C12 0.0672(15) 0.0349(11) 0.102(2) 0.0102(12) -0.0339(14) -0.0133(10)
C13 0.0372(9) 0.0278(8) 0.0324(8) -0.0085(6) -0.0069(7) -0.0016(7)
C14 0.0769(17) 0.0483(13) 0.0566(14) 0.0079(10) 0.0112(12) 0.0069(11)
C15 0.0409(12) 0.0447(12) 0.124(2) 0.0005(14) -0.0215(13) -0.0035(10)
C16 0.0257(7) 0.0254(7) 0.0325(8) -0.0085(6) -0.0029(6) -0.0025(6)
C17 0.0308(8) 0.0269(8) 0.0402(9) -0.0076(7) -0.0036(7) -0.0061(6)
C18 0.0283(8) 0.0365(9) 0.0489(10) -0.0108(8) -0.0077(7) -0.0087(7)
C19 0.0309(8) 0.0368(9) 0.0391(9) -0.0055(7) -0.0108(7) -0.0009(7)
C20 0.0287(8) 0.0284(8) 0.0358(8) -0.0049(6) -0.0012(6) -0.0020(6)
C21 0.0261(7) 0.0278(8) 0.0361(8) -0.0082(6) -0.0018(6) -0.0052(6)
C22 0.0543(11) 0.0362(9) 0.0327(9) -0.0079(7) -0.0004(8) -0.0171(8)
C23 0.0246(7) 0.0295(8) 0.0440(9) -0.0118(7) -0.0067(7) -0.0022(6)
B1 0.0300(9) 0.0257(8) 0.0344(9) -0.0058(7) -0.0042(7) -0.0036(7)

loop_
_atom_type_symbol
_atom_type_description
_atom_type_scat_dispersion_real
_atom_type_scat_dispersion_imag
_atom_type_scat_source
C C 0.0181 0.0091 'International Tables Vol C Tables 4.2.6.8 and 6.1.1.4'
H H 0.0000 0.0000 'International Tables Vol C Tables 4.2.6.8 and 6.1.1.4'
B B 0.0090 0.0039 'International Tables Vol C Tables 4.2.6.8 and 6.1.1.4'
N N 0.0311 0.0180 'International Tables Vol C Tables 4.2.6.8 and 6.1.1.4'
O O 0.0492 0.0322 'International Tables Vol C Tables 4.2.6.8 and 6.1.1.4'

loop_
_geom_angle_atom_site_label_1
_geom_angle_atom_site_label_2
_geom_angle_atom_site_label_3
_geom_angle
_geom_angle_site_symmetry_1
_geom_angle_site_symmetry_3
_geom_angle_publ_flag
B1 O1 C13 109.68(13) . . ?
B1 O2 C11 109.54(13) . . ?
H1A C1 H1B 108.0 . . ?
C20 C1 H1A 109.3 . . ?
C20 C1 H1B 109.3 . . ?
C22 C1 H1A 109.3 . . ?
C22 C1 H1B 109.3 . . ?
C22 C1 C20 111.46(15) . . ?
C3 C2 H2 119.7 . . ?
C3 C2 C23 120.63(17) . . ?
C23 C2 H2 119.7 . . ?
C2 C3 H3 119.8 . . ?
C4 C3 C2 120.48(19) . . ?
C4 C3 H3 119.8 . . ?
C3 C4 H4 120.2 . . ?
C5 C4 C3 119.69(18) . . ?
C5 C4 H4 120.2 . . ?
C4 C5 H5 120.0 . . ?
C4 C5 C6 119.99(18) . . ?
C6 C5 H5 120.0 . . ?
C5 C6 H6 119.5 . . ?
C5 C6 C23 121.10(18) . . ?
C23 C6 H6 119.5 . . ?
C8 C7 H7 114.6 . . ?
C8 C7 C23 130.84(15) . . ?
C23 C7 H7 114.6 . . ?
C7 C8 C16 123.38(15) . . ?
C7 C8 B1 117.68(14) . . ?
C16 C8 B1 118.93(14) . . ?
H10A C10 H10B 109.5 . . ?
H10A C10 H10C 109.5 . . ?
H10B C10 H10C 109.5 . . ?
C11 C10 H10A 109.5 . . ?
C11 C10 H10B 109.5 . . ?
C11 C10 H10C 109.5 . . ?
O2 C11 C10 105.82(16) . . ?
O2 C11 C12 109.68(18) . . ?
O2 C11 C13 103.34(12) . . ?
C10 C11 C13 113.68(16) . . ?
C12 C11 C10 109.3(2) . . ?
C12 C11 C13 114.43(15) . . ?
C11 C12 H12A 109.5 . . ?
C11 C12 H12B 109.5 . . ?
C11 C12 H12C 109.5 . . ?
H12A C12 H12B 109.5 . . ?
H12A C12 H12C 109.5 . . ?
H12B C12 H12C 109.5 . . ?
O1 C13 C11 103.06(12) . . ?
O1 C13 C14 108.12(17) . . ?
O1 C13 C15 106.31(18) . . ?
C14 C13 C11 115.34(16) . . ?
C14 C13 C15 109.2(2) . . ?
C15 C13 C11 114.06(16) . . ?
C13 C14 H14A 109.5 . . ?
C13 C14 H14B 109.5 . . ?
C13 C14 H14C 109.5 . . ?
H14A C14 H14B 109.5 . . ?
H14A C14 H14C 109.5 . . ?
H14B C14 H14C 109.5 . . ?
C13 C15 H15A 109.5 . . ?
C13 C15 H15B 109.5 . . ?
C13 C15 H15C 109.5 . . ?
H15A C15 H15B 109.5 . . ?
H15A C15 H15C 109.5 . . ?
H15B C15 H15C 109.5 . . ?
C17 C16 C8 120.80(14) . . ?
C21 C16 C8 120.71(14) . . ?
C21 C16 C17 118.46(14) . . ?
C16 C17 H17 119.6 . . ?
C18 C17 C16 120.73(16) . . ?
C18 C17 H17 119.6 . . ?
C17 C18 H18 119.9 . . ?
C17 C18 C19 120.22(15) . . ?
C19 C18 H18 119.9 . . ?
C18 C19 H19 120.0 . . ?
C18 C19 C20 120.02(15) . . ?
C20 C19 H19 120.0 . . ?
C19 C20 C1 120.52(15) . . ?
C19 C20 C21 119.62(15) . . ?
C21 C20 C1 119.84(15) . . ?
C16 C21 H21 119.5 . . ?
C20 C21 C16 120.93(15) . . ?
C20 C21 H21 119.5 . . ?
N1 C22 C1 178.5(2) . . ?
C2 C23 C7 124.02(15) . . ?
C6 C23 C2 118.06(16) . . ?
C6 C23 C7 117.87(16) . . ?
O1 B1 O2 112.86(15) . . ?
O1 B1 C8 122.89(15) . . ?
O2 B1 C8 124.22(15) . . ?

loop_
_geom_bond_atom_site_label_1
_geom_bond_atom_site_label_2
_geom_bond_distance
_geom_bond_site_symmetry_2
_geom_bond_publ_flag
O1 C13 1.449(2) . ?
O1 B1 1.351(2) . ?
O2 C11 1.451(2) . ?
O2 B1 1.352(2) . ?
N1 C22 1.142(3) . ?
C1 H1A 0.9900 . ?
C1 H1B 0.9900 . ?
C1 C20 1.518(2) . ?
C1 C22 1.456(3) . ?
C2 H2 0.9500 . ?
C2 C3 1.386(3) . ?
C2 C23 1.396(3) . ?
C3 H3 0.9500 . ?
C3 C4 1.383(3) . ?
C4 H4 0.9500 . ?
C4 C5 1.378(3) . ?
C5 H5 0.9500 . ?
C5 C6 1.390(3) . ?
C6 H6 0.9500 . ?
C6 C23 1.394(2) . ?
C7 H7 0.9500 . ?
C7 C8 1.345(2) . ?
C7 C23 1.474(2) . ?
C8 C16 1.492(2) . ?
C8 B1 1.560(2) . ?
C10 H10A 0.9800 . ?
C10 H10B 0.9800 . ?
C10 H10C 0.9800 . ?
C10 C11 1.516(3) . ?
C11 C12 1.497(3) . ?
C11 C13 1.571(2) . ?
C12 H12A 0.9800 . ?
C12 H12B 0.9800 . ?
C12 H12C 0.9800 . ?
C13 C14 1.505(3) . ?
C13 C15 1.507(3) . ?
C14 H14A 0.9800 . ?
C14 H14B 0.9800 . ?
C14 H14C 0.9800 . ?
C15 H15A 0.9800 . ?
C15 H15B 0.9800 . ?
C15 H15C 0.9800 . ?
C16 C17 1.398(2) . ?
C16 C21 1.394(2) . ?
C17 H17 0.9500 . ?
C17 C18 1.384(2) . ?
C18 H18 0.9500 . ?
C18 C19 1.386(3) . ?
C19 H19 0.9500 . ?
C19 C20 1.388(2) . ?
C20 C21 1.393(2) . ?
C21 H21 0.9500 . ?

loop_
_geom_torsion_atom_site_label_1
_geom_torsion_atom_site_label_2
_geom_torsion_atom_site_label_3
_geom_torsion_atom_site_label_4
_geom_torsion
_geom_torsion_site_symmetry_1
_geom_torsion_site_symmetry_2
_geom_torsion_site_symmetry_3
_geom_torsion_site_symmetry_4
_geom_torsion_publ_flag
O2 C11 C13 O1 -11.75(18) . . . . ?
O2 C11 C13 C14 -129.34(19) . . . . ?
O2 C11 C13 C15 103.0(2) . . . . ?
C1 C20 C21 C16 179.90(15) . . . . ?
C2 C3 C4 C5 -1.2(3) . . . . ?
C3 C2 C23 C6 1.8(3) . . . . ?
C3 C2 C23 C7 179.13(17) . . . . ?
C3 C4 C5 C6 0.4(3) . . . . ?
C4 C5 C6 C23 1.6(3) . . . . ?
C5 C6 C23 C2 -2.6(3) . . . . ?
C5 C6 C23 C7 179.89(18) . . . . ?
C7 C8 C16 C17 60.4(2) . . . . ?
C7 C8 C16 C21 -121.78(19) . . . . ?
C7 C8 B1 O1 -14.2(3) . . . . ?
C7 C8 B1 O2 168.02(18) . . . . ?
C8 C7 C23 C2 25.3(3) . . . . ?
C8 C7 C23 C6 -157.31(19) . . . . ?
C8 C16 C17 C18 178.57(16) . . . . ?
C8 C16 C21 C20 -179.27(15) . . . . ?
C10 C11 C13 O1 102.5(2) . . . . ?
C10 C11 C13 C14 -15.1(3) . . . . ?
C10 C11 C13 C15 -142.7(2) . . . . ?
C11 O2 B1 O1 -1.7(2) . . . . ?
C11 O2 B1 C8 176.32(16) . . . . ?
C12 C11 C13 O1 -130.9(2) . . . . ?
C12 C11 C13 C14 111.5(2) . . . . ?
C12 C11 C13 C15 -16.1(3) . . . . ?
C13 O1 B1 O2 -6.8(2) . . . . ?
C13 O1 B1 C8 175.18(16) . . . . ?
C16 C8 B1 O1 164.51(18) . . . . ?
C16 C8 B1 O2 -13.3(3) . . . . ?
C16 C17 C18 C19 0.2(3) . . . . ?
C17 C16 C21 C20 -1.4(2) . . . . ?
C17 C18 C19 C20 -0.3(3) . . . . ?
C18 C19 C20 C1 -179.04(16) . . . . ?
C18 C19 C20 C21 -0.4(3) . . . . ?
C19 C20 C21 C16 1.2(3) . . . . ?
C21 C16 C17 C18 0.7(2) . . . . ?
C22 C1 C20 C19 -115.07(19) . . . . ?
C22 C1 C20 C21 66.3(2) . . . . ?
C23 C2 C3 C4 0.1(3) . . . . ?
C23 C7 C8 C16 5.3(3) . . . . ?
C23 C7 C8 B1 -176.10(17) . . . . ?
B1 O1 C13 C11 11.4(2) . . . . ?
B1 O1 C13 C14 133.96(19) . . . . ?
B1 O1 C13 C15 -108.9(2) . . . . ?
B1 O2 C11 C10 -111.23(18) . . . . ?
B1 O2 C11 C12 130.95(18) . . . . ?
B1 O2 C11 C13 8.52(19) . . . . ?
B1 C8 C16 C17 -118.22(17) . . . . ?
B1 C8 C16 C21 59.6(2) . . . . ?

loop_
_smtbx_masks_void_nr
_smtbx_masks_void_average_x
_smtbx_masks_void_average_y
_smtbx_masks_void_average_z
_smtbx_masks_void_volume
_smtbx_masks_void_count_electrons
_smtbx_masks_void_content
1 0.500 0.500 0.000 228.5 49.0 ?
